data_4309926
loop_
_publ_author_name
'Kaushik Ghosh'
'Aura A. Eroy-Reveles'
'Marilyn M. Olmstead'
'Pradip K. Mascharak'

_publ_section_title
;
Reductive Nitrosylation and Proton-Assisted Bridge Splitting of a
(\m-Oxo)dimanganese(III) Complex Derived from a Polypyridine Ligand with
One Carboxamide Group
;
_journal_name_full 'Inorganic Chemistry'
_journal_page_first 8469
_journal_page_last 8475
_journal_paper_doi 10.1021/ic0503535
_journal_volume 44
_journal_year 2005
_chemical_absolute_configuration ad
_chemical_formula_moiety 'C26 H25 Mn N5 O2, Cl O4'
_chemical_formula_sum 'C26 H25 Cl Mn N5 O6'
_chemical_formula_weight 593.90
_chemical_name_common '[Mn(PaPy3)(OC6H5)]ClO4'
_chemical_name_systematic
; 
 ? 
;
_space_group_IT_number 19
_symmetry_cell_setting orthorhombic
_symmetry_space_group_name_Hall 'P 2ac 2ab'
_symmetry_space_group_name_H-M 'P 21 21 21'
_atom_sites_solution_hydrogens geom
_atom_sites_solution_primary direct
_atom_sites_solution_secondary difmap
_audit_creation_method SHELXL-97
_cell_angle_alpha 90.00
_cell_angle_beta 90.00
_cell_angle_gamma 90.00
_cell_formula_units_Z 4
_cell_length_a 8.5126(6)
_cell_length_b 11.2530(7)
_cell_length_c 26.6159(17)
_cell_measurement_reflns_used 992
_cell_measurement_temperature 90(2)
_cell_measurement_theta_max 20.0
_cell_measurement_theta_min 2.9
_cell_volume 2549.6(3)
_computing_cell_refinement SMART
_computing_data_collection 'SMART 5.054 (Bruker, 2002)'
_computing_data_reduction 'SAINT 6.45A (Bruker, 2003)'
_computing_molecular_graphics 'SHELXTL 5.1, XP (Sheldrick, 1994)'
_computing_publication_material SHELXL97
_computing_structure_refinement 'SHELXL97 (Sheldrick, 1997)'
_computing_structure_solution 'SHELXS97 (Sheldrick, 1990)'
_diffrn_ambient_temperature 90(2)
_diffrn_detector_area_resol_mean 8.3
_diffrn_measured_fraction_theta_full 0.992
_diffrn_measured_fraction_theta_max 0.992
_diffrn_measurement_device_type 'Bruker SMART 1000'
_diffrn_measurement_method \w
_diffrn_radiation_monochromator graphite
_diffrn_radiation_source 'fine-focus sealed tube'
_diffrn_radiation_type MoK\a
_diffrn_radiation_wavelength 0.71073
_diffrn_reflns_av_R_equivalents 0.0255
_diffrn_reflns_av_sigmaI/netI 0.0324
_diffrn_reflns_limit_h_max 11
_diffrn_reflns_limit_h_min -12
_diffrn_reflns_limit_k_max 16
_diffrn_reflns_limit_k_min -16
_diffrn_reflns_limit_l_max 37
_diffrn_reflns_limit_l_min -37
_diffrn_reflns_number 23819
_diffrn_reflns_theta_full 30.51
_diffrn_reflns_theta_max 30.51
_diffrn_reflns_theta_min 1.53
_diffrn_standards_number 0
_exptl_absorpt_coefficient_mu 0.675
_exptl_absorpt_correction_T_max 0.855
_exptl_absorpt_correction_T_min 0.699
_exptl_absorpt_correction_type multi-scan
_exptl_absorpt_process_details 'SADABS 2.10 (Sheldrick, 2003)'
_exptl_crystal_colour 'dark red'
_exptl_crystal_density_diffrn 1.547
_exptl_crystal_density_method 'not measured'
_exptl_crystal_description block
_exptl_crystal_F_000 1224
_exptl_crystal_size_max 0.57
_exptl_crystal_size_mid 0.32
_exptl_crystal_size_min 0.24
_refine_diff_density_max 0.489
_refine_diff_density_min -0.203
_refine_diff_density_rms 0.059
_refine_ls_abs_structure_details 'Flack H D (1983), Acta Cryst. A39, 876-881'
_refine_ls_abs_structure_Flack 0.002(9)
_refine_ls_extinction_method none
_refine_ls_goodness_of_fit_ref 1.026
_refine_ls_hydrogen_treatment constr
_refine_ls_matrix_type full
_refine_ls_number_parameters 352
_refine_ls_number_reflns 7661
_refine_ls_number_restraints 0
_refine_ls_restrained_S_all 1.026
_refine_ls_R_factor_all 0.0336
_refine_ls_R_factor_gt 0.0284
_refine_ls_shift/su_max 0.004
_refine_ls_shift/su_mean 0.000
_refine_ls_structure_factor_coef Fsqd
_refine_ls_weighting_details 'calc w=1/[\s^2^(Fo^2^)+(0.0406P)^2^+0.2553P] where P=(Fo^2^+2Fc^2^)/3'
_refine_ls_weighting_scheme calc
_refine_ls_wR_factor_gt 0.0684
_refine_ls_wR_factor_ref 0.0714
_reflns_number_gt 7018
_reflns_number_total 7661
_reflns_threshold_expression I>2\s(I)
_cod_data_source_file ic0503535si20050307_025848.cif
_cod_data_source_block hh354
_cod_database_code 4309926

loop_
_symmetry_equiv_pos_as_xyz
'x, y, z'
'-x+1/2, -y, z+1/2'
'-x, y+1/2, -z+1/2'
'x+1/2, -y+1/2, -z'

loop_
_atom_site_label
_atom_site_type_symbol
_atom_site_fract_x
_atom_site_fract_y
_atom_site_fract_z
_atom_site_U_iso_or_equiv
_atom_site_adp_type
_atom_site_occupancy
_atom_site_symmetry_multiplicity
_atom_site_calc_flag
_atom_site_refinement_flags
_atom_site_disorder_assembly
_atom_site_disorder_group
Mn1 Mn 0.77661(3) 0.172504(19) 0.131459(8) 0.01310(5) Uani 1 1 d . . .
O1 O 0.59589(14) -0.09205(10) 0.21804(5) 0.0238(2) Uani 1 1 d . . .
O2 O 0.85825(14) 0.24496(11) 0.07473(4) 0.0223(2) Uani 1 1 d . . .
N1 N 0.71153(16) 0.01021(11) 0.09723(5) 0.0176(2) Uani 1 1 d . . .
N2 N 0.70739(16) 0.08219(11) 0.18906(5) 0.0161(2) Uani 1 1 d . . .
N3 N 0.79821(14) 0.31315(11) 0.18896(5) 0.0150(2) Uani 1 1 d . . .
N4 N 1.01482(15) 0.14615(11) 0.15962(5) 0.0148(2) Uani 1 1 d . . .
N5 N 0.55672(15) 0.27719(11) 0.12501(5) 0.0155(2) Uani 1 1 d . . .
C1 C 0.7221(2) -0.02085(15) 0.04858(6) 0.0223(3) Uani 1 1 d . . .
H1 H 0.7657 0.0340 0.0253 0.027 Uiso 1 1 calc R . .
C2 C 0.6710(2) -0.13107(18) 0.03142(7) 0.0295(4) Uani 1 1 d . . .
H2 H 0.6820 -0.1522 -0.0030 0.035 Uiso 1 1 calc R . .
C3 C 0.6041(2) -0.20925(17) 0.06512(8) 0.0322(4) Uani 1 1 d . . .
H3 H 0.5661 -0.2841 0.0540 0.039 Uiso 1 1 calc R . .
C4 C 0.5925(2) -0.17784(16) 0.11553(7) 0.0267(3) Uani 1 1 d . . .
H4 H 0.5471 -0.2306 0.1393 0.032 Uiso 1 1 calc R . .
C5 C 0.64887(17) -0.06791(13) 0.13019(7) 0.0187(3) Uani 1 1 d . . .
C6 C 0.64790(17) -0.02786(14) 0.18411(6) 0.0172(3) Uani 1 1 d . . .
C7 C 0.73397(19) 0.13315(14) 0.23893(5) 0.0181(3) Uani 1 1 d . . .
H7A H 0.8414 0.1143 0.2507 0.022 Uiso 1 1 calc R . .
H7B H 0.6576 0.1003 0.2633 0.022 Uiso 1 1 calc R . .
C8 C 0.71313(19) 0.26649(14) 0.23429(5) 0.0176(3) Uani 1 1 d . . .
H8A H 0.5999 0.2855 0.2315 0.021 Uiso 1 1 calc R . .
H8B H 0.7543 0.3058 0.2649 0.021 Uiso 1 1 calc R . .
C9 C 0.96639(17) 0.33685(14) 0.19945(6) 0.0175(3) Uani 1 1 d . . .
H9A H 0.9775 0.3668 0.2342 0.021 Uiso 1 1 calc R . .
H9B H 1.0048 0.3993 0.1763 0.021 Uiso 1 1 calc R . .
C10 C 1.06593(17) 0.22649(14) 0.19317(5) 0.0155(3) Uani 1 1 d . . .
C11 C 1.20658(18) 0.21157(14) 0.21921(6) 0.0178(3) Uani 1 1 d . . .
H11 H 1.2403 0.2688 0.2431 0.021 Uiso 1 1 calc R . .
C12 C 1.29625(18) 0.11130(14) 0.20944(6) 0.0194(3) Uani 1 1 d . . .
H12 H 1.3926 0.0991 0.2267 0.023 Uiso 1 1 calc R . .
C13 C 1.24436(18) 0.02867(14) 0.17426(6) 0.0186(3) Uani 1 1 d . . .
H13 H 1.3050 -0.0400 0.1668 0.022 Uiso 1 1 calc R . .
C14 C 1.10212(18) 0.04885(13) 0.15038(6) 0.0166(3) Uani 1 1 d . . .
H14 H 1.0651 -0.0078 0.1267 0.020 Uiso 1 1 calc R . .
C15 C 0.71786(19) 0.42091(13) 0.16996(6) 0.0167(3) Uani 1 1 d . . .
H15A H 0.7873 0.4629 0.1460 0.020 Uiso 1 1 calc R . .
H15B H 0.6954 0.4753 0.1983 0.020 Uiso 1 1 calc R . .
C16 C 0.56611(18) 0.38763(13) 0.14410(5) 0.0154(3) Uani 1 1 d . . .
C17 C 0.44421(19) 0.46898(14) 0.13909(6) 0.0193(3) Uani 1 1 d . . .
H17 H 0.4541 0.5467 0.1526 0.023 Uiso 1 1 calc R . .
C18 C 0.3084(2) 0.43578(15) 0.11422(6) 0.0220(3) Uani 1 1 d . . .
H18 H 0.2244 0.4905 0.1101 0.026 Uiso 1 1 calc R . .
C19 C 0.29707(19) 0.32072(15) 0.09531(6) 0.0205(3) Uani 1 1 d . . .
H19 H 0.2042 0.2949 0.0788 0.025 Uiso 1 1 calc R . .
C20 C 0.42355(18) 0.24459(14) 0.10100(6) 0.0171(3) Uani 1 1 d . . .
H20 H 0.4165 0.1666 0.0875 0.021 Uiso 1 1 calc R . .
C21 C 0.80430(17) 0.33522(15) 0.04586(5) 0.0169(3) Uani 1 1 d . . .
C22 C 0.67809(19) 0.31966(15) 0.01288(6) 0.0202(3) Uani 1 1 d . . .
H22 H 0.6267 0.2449 0.0109 0.024 Uiso 1 1 calc R . .
C23 C 0.6277(2) 0.41344(15) -0.01703(6) 0.0211(3) Uani 1 1 d . . .
H23 H 0.5423 0.4021 -0.0395 0.025 Uiso 1 1 calc R . .
C24 C 0.7012(2) 0.52416(16) -0.01437(6) 0.0251(3) Uani 1 1 d . . .
H24 H 0.6671 0.5877 -0.0352 0.030 Uiso 1 1 calc R . .
C25 C 0.8253(2) 0.54044(15) 0.01915(7) 0.0243(3) Uani 1 1 d . . .
H25 H 0.8740 0.6161 0.0220 0.029 Uiso 1 1 calc R . .
C26 C 0.87754(19) 0.44631(15) 0.04833(6) 0.0212(3) Uani 1 1 d . . .
H26 H 0.9643 0.4574 0.0703 0.025 Uiso 1 1 calc R . .
Cl1 Cl 0.05170(4) -0.27434(3) 0.137540(14) 0.01871(8) Uani 1 1 d . . .
O3 O 0.22122(15) -0.27002(12) 0.14129(5) 0.0306(3) Uani 1 1 d . . .
O4 O 0.00325(18) -0.22852(15) 0.08960(5) 0.0357(3) Uani 1 1 d . . .
O5 O -0.01663(16) -0.20327(11) 0.17693(5) 0.0290(3) Uani 1 1 d . . .
O6 O 0.00016(17) -0.39553(11) 0.14318(6) 0.0349(3) Uani 1 1 d . . .

loop_
_atom_site_aniso_label
_atom_site_aniso_U_11
_atom_site_aniso_U_22
_atom_site_aniso_U_33
_atom_site_aniso_U_23
_atom_site_aniso_U_13
_atom_site_aniso_U_12
Mn1 0.01422(9) 0.01220(9) 0.01288(9) -0.00037(8) 0.00001(8) -0.00043(8)
O1 0.0208(6) 0.0193(6) 0.0312(6) 0.0089(5) 0.0021(5) -0.0016(4)
O2 0.0230(6) 0.0243(6) 0.0197(5) 0.0060(5) 0.0059(4) 0.0073(5)
N1 0.0166(6) 0.0160(6) 0.0204(6) -0.0023(5) -0.0034(5) 0.0012(5)
N2 0.0176(6) 0.0143(6) 0.0163(6) 0.0000(4) -0.0006(5) -0.0019(5)
N3 0.0133(6) 0.0146(6) 0.0171(6) -0.0001(4) -0.0015(4) 0.0008(5)
N4 0.0159(6) 0.0134(6) 0.0151(6) 0.0015(4) 0.0008(5) -0.0012(4)
N5 0.0156(5) 0.0167(6) 0.0141(6) 0.0003(5) 0.0006(5) -0.0007(5)
C1 0.0222(7) 0.0220(8) 0.0227(7) -0.0065(6) -0.0040(7) 0.0042(6)
C2 0.0292(9) 0.0280(9) 0.0313(9) -0.0140(7) -0.0074(7) 0.0036(7)
C3 0.0275(9) 0.0204(8) 0.0487(11) -0.0143(8) -0.0068(8) -0.0016(7)
C4 0.0215(8) 0.0186(7) 0.0401(9) -0.0031(7) -0.0012(7) -0.0031(7)
C5 0.0142(6) 0.0155(6) 0.0263(8) -0.0010(6) -0.0032(6) 0.0010(5)
C6 0.0121(6) 0.0153(7) 0.0244(8) 0.0021(6) -0.0013(6) 0.0010(5)
C7 0.0195(7) 0.0208(7) 0.0141(6) 0.0014(5) -0.0005(6) -0.0005(6)
C8 0.0173(6) 0.0203(7) 0.0152(6) -0.0013(5) 0.0016(6) -0.0002(6)
C9 0.0150(6) 0.0162(7) 0.0212(7) -0.0030(6) -0.0019(5) -0.0003(5)
C10 0.0153(6) 0.0159(6) 0.0152(6) 0.0009(5) 0.0018(5) -0.0023(5)
C11 0.0156(7) 0.0195(7) 0.0184(7) -0.0007(5) -0.0013(6) -0.0024(6)
C12 0.0140(7) 0.0228(8) 0.0213(7) 0.0037(6) 0.0001(6) -0.0004(6)
C13 0.0172(7) 0.0167(7) 0.0219(7) 0.0024(5) 0.0024(5) 0.0015(5)
C14 0.0177(7) 0.0141(7) 0.0181(7) 0.0008(5) 0.0025(6) -0.0005(5)
C15 0.0178(6) 0.0119(6) 0.0202(7) -0.0028(5) -0.0015(6) 0.0017(5)
C16 0.0162(6) 0.0164(7) 0.0136(6) 0.0003(5) 0.0022(5) -0.0004(5)
C17 0.0207(7) 0.0181(7) 0.0191(7) -0.0022(6) 0.0003(6) 0.0030(5)
C18 0.0199(8) 0.0228(8) 0.0234(8) 0.0011(6) -0.0011(6) 0.0052(6)
C19 0.0178(7) 0.0246(8) 0.0193(7) 0.0018(6) -0.0024(6) -0.0019(6)
C20 0.0189(7) 0.0175(7) 0.0149(6) -0.0001(5) -0.0006(5) -0.0019(5)
C21 0.0172(7) 0.0201(7) 0.0133(6) 0.0005(5) 0.0036(5) 0.0031(6)
C22 0.0227(7) 0.0206(7) 0.0172(7) -0.0016(6) 0.0017(5) -0.0035(6)
C23 0.0206(7) 0.0265(8) 0.0161(7) -0.0006(6) -0.0044(6) -0.0002(6)
C24 0.0320(9) 0.0231(8) 0.0203(7) 0.0032(6) -0.0028(7) 0.0055(7)
C25 0.0262(8) 0.0180(8) 0.0286(9) 0.0016(6) 0.0020(7) -0.0033(6)
C26 0.0193(7) 0.0255(8) 0.0187(7) -0.0005(6) -0.0020(6) -0.0023(6)
Cl1 0.01960(16) 0.01485(15) 0.02169(17) 0.00051(14) -0.00205(14) -0.00346(12)
O3 0.0193(5) 0.0351(7) 0.0374(7) -0.0047(6) -0.0017(5) -0.0063(5)
O4 0.0396(8) 0.0463(9) 0.0213(6) 0.0075(6) -0.0059(5) -0.0048(7)
O5 0.0331(7) 0.0257(7) 0.0283(7) -0.0042(5) 0.0055(5) -0.0017(5)
O6 0.0339(7) 0.0151(6) 0.0557(10) 0.0006(6) 0.0005(6) -0.0058(5)

loop_
_atom_type_symbol
_atom_type_description
_atom_type_scat_dispersion_real
_atom_type_scat_dispersion_imag
_atom_type_scat_source
C C 0.0033 0.0016 'International Tables Vol C Tables 4.2.6.8 and 6.1.1.4'
H H 0.0000 0.0000 'International Tables Vol C Tables 4.2.6.8 and 6.1.1.4'
N N 0.0061 0.0033 'International Tables Vol C Tables 4.2.6.8 and 6.1.1.4'
O O 0.0106 0.0060 'International Tables Vol C Tables 4.2.6.8 and 6.1.1.4'
Cl Cl 0.1484 0.1585 'International Tables Vol C Tables 4.2.6.8 and 6.1.1.4'
Mn Mn 0.3368 0.7283 'International Tables Vol C Tables 4.2.6.8 and 6.1.1.4'

loop_
_geom_angle_atom_site_label_1
_geom_angle_atom_site_label_2
_geom_angle_atom_site_label_3
_geom_angle
_geom_angle_site_symmetry_1
_geom_angle_site_symmetry_3
_geom_angle_publ_flag
O2 Mn1 N2 173.52(5) . . ?
O2 Mn1 N1 97.32(5) . . ?
N2 Mn1 N1 78.91(5) . . ?
O2 Mn1 N4 89.49(5) . . ?
N2 Mn1 N4 86.52(5) . . ?
N1 Mn1 N4 105.91(5) . . ?
O2 Mn1 N3 102.60(5) . . ?
N2 Mn1 N3 81.52(5) . . ?
N1 Mn1 N3 159.86(5) . . ?
N4 Mn1 N3 77.41(5) . . ?
O2 Mn1 N5 91.13(5) . . ?
N2 Mn1 N5 94.78(5) . . ?
N1 Mn1 N5 101.78(5) . . ?
N4 Mn1 N5 151.99(5) . . ?
N3 Mn1 N5 75.13(4) . . ?
C21 O2 Mn1 131.75(10) . . ?
C1 N1 C5 118.85(14) . . ?
C1 N1 Mn1 128.46(11) . . ?
C5 N1 Mn1 112.67(10) . . ?
C6 N2 C7 120.54(13) . . ?
C6 N2 Mn1 121.45(11) . . ?
C7 N2 Mn1 117.81(9) . . ?
C15 N3 C9 111.28(12) . . ?
C15 N3 C8 109.75(12) . . ?
C9 N3 C8 112.16(12) . . ?
C15 N3 Mn1 108.15(8) . . ?
C9 N3 Mn1 109.85(9) . . ?
C8 N3 Mn1 105.42(9) . . ?
C10 N4 C14 119.35(13) . . ?
C10 N4 Mn1 115.97(10) . . ?
C14 N4 Mn1 124.12(10) . . ?
C16 N5 C20 118.62(13) . . ?
C16 N5 Mn1 114.29(10) . . ?
C20 N5 Mn1 126.87(10) . . ?
N1 C1 C2 121.80(17) . . ?
N1 C1 H1 119.1 . . ?
C2 C1 H1 119.1 . . ?
C3 C2 C1 118.96(17) . . ?
C3 C2 H2 120.5 . . ?
C1 C2 H2 120.5 . . ?
C2 C3 C4 119.63(17) . . ?
C2 C3 H3 120.2 . . ?
C4 C3 H3 120.2 . . ?
C5 C4 C3 118.36(17) . . ?
C5 C4 H4 120.8 . . ?
C3 C4 H4 120.8 . . ?
N1 C5 C4 122.37(16) . . ?
N1 C5 C6 115.25(13) . . ?
C4 C5 C6 122.37(15) . . ?
O1 C6 N2 126.90(15) . . ?
O1 C6 C5 121.54(14) . . ?
N2 C6 C5 111.56(13) . . ?
N2 C7 C8 107.22(12) . . ?
N2 C7 H7A 110.3 . . ?
C8 C7 H7A 110.3 . . ?
N2 C7 H7B 110.3 . . ?
C8 C7 H7B 110.3 . . ?
H7A C7 H7B 108.5 . . ?
N3 C8 C7 110.79(12) . . ?
N3 C8 H8A 109.5 . . ?
C7 C8 H8A 109.5 . . ?
N3 C8 H8B 109.5 . . ?
C7 C8 H8B 109.5 . . ?
H8A C8 H8B 108.1 . . ?
N3 C9 C10 111.86(12) . . ?
N3 C9 H9A 109.2 . . ?
C10 C9 H9A 109.2 . . ?
N3 C9 H9B 109.2 . . ?
C10 C9 H9B 109.2 . . ?
H9A C9 H9B 107.9 . . ?
N4 C10 C11 121.86(14) . . ?
N4 C10 C9 116.40(13) . . ?
C11 C10 C9 121.68(14) . . ?
C12 C11 C10 118.53(14) . . ?
C12 C11 H11 120.7 . . ?
C10 C11 H11 120.7 . . ?
C11 C12 C13 119.68(14) . . ?
C11 C12 H12 120.2 . . ?
C13 C12 H12 120.2 . . ?
C14 C13 C12 118.45(14) . . ?
C14 C13 H13 120.8 . . ?
C12 C13 H13 120.8 . . ?
N4 C14 C13 122.12(14) . . ?
N4 C14 H14 118.9 . . ?
C13 C14 H14 118.9 . . ?
N3 C15 C16 110.33(12) . . ?
N3 C15 H15A 109.6 . . ?
C16 C15 H15A 109.6 . . ?
N3 C15 H15B 109.6 . . ?
C16 C15 H15B 109.6 . . ?
H15A C15 H15B 108.1 . . ?
N5 C16 C17 121.87(14) . . ?
N5 C16 C15 116.86(13) . . ?
C17 C16 C15 121.24(13) . . ?
C18 C17 C16 119.45(14) . . ?
C18 C17 H17 120.3 . . ?
C16 C17 H17 120.3 . . ?
C17 C18 C19 118.81(15) . . ?
C17 C18 H18 120.6 . . ?
C19 C18 H18 120.6 . . ?
C20 C19 C18 118.82(15) . . ?
C20 C19 H19 120.6 . . ?
C18 C19 H19 120.6 . . ?
N5 C20 C19 122.41(14) . . ?
N5 C20 H20 118.8 . . ?
C19 C20 H20 118.8 . . ?
O2 C21 C22 121.53(15) . . ?
O2 C21 C26 119.52(14) . . ?
C22 C21 C26 118.94(15) . . ?
C23 C22 C21 120.11(15) . . ?
C23 C22 H22 119.9 . . ?
C21 C22 H22 119.9 . . ?
C22 C23 C24 120.68(15) . . ?
C22 C23 H23 119.7 . . ?
C24 C23 H23 119.7 . . ?
C25 C24 C23 119.29(15) . . ?
C25 C24 H24 120.4 . . ?
C23 C24 H24 120.4 . . ?
C26 C25 C24 120.06(16) . . ?
C26 C25 H25 120.0 . . ?
C24 C25 H25 120.0 . . ?
C25 C26 C21 120.89(15) . . ?
C25 C26 H26 119.6 . . ?
C21 C26 H26 119.6 . . ?
O4 Cl1 O6 110.17(9) . . ?
O4 Cl1 O5 109.33(9) . . ?
O6 Cl1 O5 109.07(8) . . ?
O4 Cl1 O3 109.60(8) . . ?
O6 Cl1 O3 109.16(8) . . ?
O5 Cl1 O3 109.49(8) . . ?

loop_
_geom_bond_atom_site_label_1
_geom_bond_atom_site_label_2
_geom_bond_distance
_geom_bond_site_symmetry_2
_geom_bond_publ_flag
Mn1 O2 1.8513(11) . ?
Mn1 N2 1.9315(13) . ?
Mn1 N1 2.1147(13) . ?
Mn1 N4 2.1821(13) . ?
Mn1 N3 2.2093(13) . ?
Mn1 N5 2.2183(13) . ?
O1 C6 1.2384(19) . ?
O2 C21 1.3538(19) . ?
N1 C1 1.344(2) . ?
N1 C5 1.352(2) . ?
N2 C6 1.3444(19) . ?
N2 C7 1.4634(19) . ?
N3 C15 1.4812(19) . ?
N3 C9 1.4828(19) . ?
N3 C8 1.5019(19) . ?
N4 C10 1.3431(19) . ?
N4 C14 1.3460(19) . ?
N5 C16 1.3451(19) . ?
N5 C20 1.3521(19) . ?
C1 C2 1.392(2) . ?
C1 H1 0.9500 . ?
C2 C3 1.379(3) . ?
C2 H2 0.9500 . ?
C3 C4 1.391(3) . ?
C3 H3 0.9500 . ?
C4 C5 1.383(2) . ?
C4 H4 0.9500 . ?
C5 C6 1.504(2) . ?
C7 C8 1.516(2) . ?
C7 H7A 0.9900 . ?
C7 H7B 0.9900 . ?
C8 H8A 0.9900 . ?
C8 H8B 0.9900 . ?
C9 C10 1.513(2) . ?
C9 H9A 0.9900 . ?
C9 H9B 0.9900 . ?
C10 C11 1.394(2) . ?
C11 C12 1.387(2) . ?
C11 H11 0.9500 . ?
C12 C13 1.391(2) . ?
C12 H12 0.9500 . ?
C13 C14 1.386(2) . ?
C13 H13 0.9500 . ?
C14 H14 0.9500 . ?
C15 C16 1.511(2) . ?
C15 H15A 0.9900 . ?
C15 H15B 0.9900 . ?
C16 C17 1.390(2) . ?
C17 C18 1.384(2) . ?
C17 H17 0.9500 . ?
C18 C19 1.392(2) . ?
C18 H18 0.9500 . ?
C19 C20 1.384(2) . ?
C19 H19 0.9500 . ?
C20 H20 0.9500 . ?
C21 C22 1.399(2) . ?
C21 C26 1.399(2) . ?
C22 C23 1.390(2) . ?
C22 H22 0.9500 . ?
C23 C24 1.396(2) . ?
C23 H23 0.9500 . ?
C24 C25 1.395(3) . ?
C24 H24 0.9500 . ?
C25 C26 1.387(2) . ?
C25 H25 0.9500 . ?
C26 H26 0.9500 . ?
Cl1 O4 1.4366(14) . ?
Cl1 O6 1.4404(13) . ?
Cl1 O5 1.4412(13) . ?
Cl1 O3 1.4473(13) . ?
